data_2213117
loop_
_publ_author_name
'Ma, Jing'
'Xu, Jing'
'Su, Wei-Ping'

_publ_section_title Bis(2-benzyliminomethyl-5-methylphenyl-\k^2^<i>C</i>^1^,<i>N</i>)dicarbonylruthenium(II)
_journal_coeditor_code BG3035
_journal_issue 5
_journal_name_full 'Acta Crystallographica Section E'
_journal_page_first m1421
_journal_page_last m1421
_journal_paper_doi 10.1107/S1600536807018673
_journal_volume 63
_journal_year 2007
_chemical_formula_iupac '[Ru (C15 H14 N1)2 (C1 O1)2]'
_chemical_formula_moiety 'C32 H28 N2 O2 Ru'
_chemical_formula_sum 'C32 H28 N2 O2 Ru'
_chemical_formula_weight 573.63
_chemical_name_systematic
;
Bis(2-benzyliminomethyl-5-methylphenyl-\k^2^C^1^,N)dicarbonylruthenium(II)
;
_space_group_IT_number 14
_symmetry_cell_setting monoclinic
_symmetry_space_group_name_Hall '-P 2ybc'
_symmetry_space_group_name_H-M 'P 1 21/c 1'
_atom_sites_solution_hydrogens geom
_atom_sites_solution_primary direct
_atom_sites_solution_secondary difmap
_audit_creation_method SHELXL-97
_cell_angle_alpha 90.00
_cell_angle_beta 99.156(5)
_cell_angle_gamma 90.00
_cell_formula_units_Z 4
_cell_length_a 9.685(3)
_cell_length_b 16.813(4)
_cell_length_c 17.126(4)
_cell_measurement_reflns_used 6859
_cell_measurement_temperature 293(2)
_cell_measurement_theta_max 27.4758
_cell_measurement_theta_min 2.4497
_cell_volume 2753.2(13)
_computing_cell_refinement CrystalClear
_computing_data_collection 'CrystalClear (Rigaku/MSC, 2004)'
_computing_data_reduction CrystalClear
_computing_molecular_graphics SHELXTL
_computing_publication_material SHELXTL
_computing_structure_refinement SHELXTL
_computing_structure_solution 'SHELXTL (Sheldrick, 1997)'
_diffrn_ambient_temperature 293(2)
_diffrn_detector_area_resol_mean 28.5714
_diffrn_measured_fraction_theta_full 0.994
_diffrn_measured_fraction_theta_max 0.994
_diffrn_measurement_device_type 'Rigaku Saturn70 CCD'
_diffrn_measurement_method CCD_Profile_fitting
_diffrn_radiation_monochromator graphite
_diffrn_radiation_source 'fine-focus sealed tube'
_diffrn_radiation_type MoK\a
_diffrn_radiation_wavelength 0.71073
_diffrn_reflns_av_R_equivalents 0.0282
_diffrn_reflns_av_sigmaI/netI 0.0268
_diffrn_reflns_limit_h_max 12
_diffrn_reflns_limit_h_min -12
_diffrn_reflns_limit_k_max 21
_diffrn_reflns_limit_k_min -21
_diffrn_reflns_limit_l_max 22
_diffrn_reflns_limit_l_min -18
_diffrn_reflns_number 21246
_diffrn_reflns_theta_full 27.49
_diffrn_reflns_theta_max 27.49
_diffrn_reflns_theta_min 2.45
_exptl_absorpt_coefficient_mu 0.600
_exptl_absorpt_correction_T_max 0.9101
_exptl_absorpt_correction_T_min 0.8266
_exptl_absorpt_correction_type multi-scan
_exptl_absorpt_process_details '(CrystalClear; Rigaku/MSC, 2004)'
_exptl_crystal_colour Green
_exptl_crystal_density_diffrn 1.384
_exptl_crystal_density_method 'not measured'
_exptl_crystal_description Block
_exptl_crystal_F_000 1176
_exptl_crystal_size_max 0.33
_exptl_crystal_size_mid 0.20
_exptl_crystal_size_min 0.16
_refine_diff_density_max 0.845
_refine_diff_density_min -0.351
_refine_ls_extinction_method none
_refine_ls_goodness_of_fit_ref 1.088
_refine_ls_hydrogen_treatment constr
_refine_ls_matrix_type full
_refine_ls_number_parameters 336
_refine_ls_number_reflns 6290
_refine_ls_number_restraints 66
_refine_ls_restrained_S_all 1.117
_refine_ls_R_factor_all 0.0425
_refine_ls_R_factor_gt 0.0346
_refine_ls_shift/su_max 0.001
_refine_ls_shift/su_mean 0.001
_refine_ls_structure_factor_coef Fsqd
_refine_ls_weighting_details 'calc w=1/[\s^2^(Fo^2^)+(0.0427P)^2^+0.4314P] where P=(Fo^2^+2Fc^2^)/3'
_refine_ls_weighting_scheme calc
_refine_ls_wR_factor_gt 0.0788
_refine_ls_wR_factor_ref 0.0838
_reflns_number_gt 5347
_reflns_number_total 6290
_reflns_threshold_expression I>2\s(I)
_cod_data_source_file bg3035.cif
_cod_data_source_block I
_cod_original_cell_volume 2753.3(12)
_cod_original_sg_symbol_H-M 'P 21/c'
_cod_database_code 2213117
_cod_database_fobs_code 2213117

loop_
_symmetry_equiv_pos_as_xyz
'x, y, z'
'-x, y+1/2, -z+1/2'
'-x, -y, -z'
'x, -y-1/2, z-1/2'

loop_
_atom_site_type_symbol
_atom_site_label
_atom_site_fract_x
_atom_site_fract_y
_atom_site_fract_z
_atom_site_U_iso_or_equiv
_atom_site_adp_type
_atom_site_calc_flag
_atom_site_refinement_flags
_atom_site_occupancy
Ru Ru1 0.666953(16) 0.543113(10) 0.211497(9) 0.03961(7) Uani d . 1
O O1 0.6571(2) 0.66359(15) 0.33920(13) 0.0899(7) Uani d . 1
O O2 0.97164(18) 0.50689(15) 0.28032(12) 0.0752(6) Uani d . 1
N N1 0.5711(2) 0.44267(12) 0.26255(11) 0.0491(5) Uani d . 1
N N2 0.65760(18) 0.47949(12) 0.10133(10) 0.0443(4) Uani d . 1
C C1 0.1693(3) 0.70533(19) 0.07321(18) 0.0735(8) Uani d . 1
H H1A 0.0858 0.6897 0.0363 0.088 Uiso calc R 1
H H1B 0.2349 0.7325 0.0442 0.088 Uiso calc R 1
H H1C 0.1424 0.7413 0.1132 0.088 Uiso calc R 1
C C2 0.2378(2) 0.63257(16) 0.11296(14) 0.0539(6) Uani d . 1
C C3 0.3838(2) 0.62912(15) 0.13376(13) 0.0467(5) Uani d . 1
H H3A 0.4382 0.6721 0.1194 0.056 Uiso calc R 1
C C4 0.4520(2) 0.56516(14) 0.17458(13) 0.0441(5) Uani d . 1
C C5 0.3664(2) 0.50282(16) 0.19466(14) 0.0502(5) Uani d . 1
C C6 0.2212(3) 0.50428(19) 0.17314(16) 0.0627(7) Uani d . 1
H H6A 0.1661 0.4611 0.1863 0.075 Uiso calc R 1
C C7 0.1583(3) 0.56926(19) 0.13246(17) 0.0640(7) Uani d . 1
H H7A 0.0596 0.5705 0.1177 0.077 Uiso calc R 1
C C8 0.4383(3) 0.43938(16) 0.24164(15) 0.0556(6) Uani d . 1
H H8A 0.3871 0.3954 0.2569 0.067 Uiso calc R 1
C C9 0.6414(3) 0.37917(15) 0.31463(14) 0.0581(6) Uani d . 1
H H9A 0.7336 0.3676 0.2992 0.070 Uiso calc R 1
H H9B 0.5846 0.3300 0.3070 0.070 Uiso calc R 1
C C10 0.6618(3) 0.40231(15) 0.40034(14) 0.0568(6) Uani d . 1
C C11 0.7827(4) 0.4365(2) 0.43649(19) 0.0815(9) Uani d . 1
H H11A 0.8547 0.4477 0.4063 0.098 Uiso calc R 1
C C12 0.8031(6) 0.4554(2) 0.5160(2) 0.1053(13) Uani d U 1
H H12A 0.8890 0.4783 0.5401 0.126 Uiso calc R 1
C C13 0.7030(7) 0.4417(2) 0.5583(2) 0.1127(15) Uani d U 1
H H13A 0.7167 0.4566 0.6125 0.135 Uiso calc R 1
C C14 0.5816(6) 0.4068(3) 0.5261(3) 0.1253(17) Uani d U 1
H H14A 0.5114 0.3966 0.5578 0.150 Uiso calc R 1
C C15 0.5590(4) 0.3853(3) 0.4445(2) 0.0976(12) Uani d U 1
H H15A 0.4748 0.3599 0.4213 0.117 Uiso calc R 1
C C16 0.8430(4) 0.84485(18) 0.1159(2) 0.0879(10) Uani d U 1
H H16A 0.8169 0.8794 0.0698 0.106 Uiso calc R 1
H H16B 0.9448 0.8455 0.1316 0.106 Uiso calc R 1
H H16C 0.7983 0.8641 0.1597 0.106 Uiso calc R 1
C C17 0.7953(3) 0.76125(16) 0.09517(18) 0.0620(7) Uani d . 1
C C18 0.7899(3) 0.73321(19) 0.01830(18) 0.0692(8) Uani d . 1
H H18A 0.8117 0.7679 -0.0218 0.083 Uiso calc R 1
C C19 0.7533(3) 0.65603(19) 0.00026(15) 0.0632(7) Uani d . 1
H H19A 0.7491 0.6372 -0.0524 0.076 Uiso calc R 1
C C20 0.7220(2) 0.60473(15) 0.05940(13) 0.0484(5) Uani d . 1
C C21 0.7236(2) 0.63084(14) 0.13826(13) 0.0428(5) Uani d . 1
C C22 0.7614(2) 0.70990(15) 0.15326(15) 0.0512(5) Uani d . 1
H H22A 0.7643 0.7298 0.2054 0.061 Uiso calc R 1
C C23 0.6840(2) 0.52299(15) 0.04390(13) 0.0505(5) Uani d . 1
H H23A 0.6785 0.5016 -0.0078 0.061 Uiso calc R 1
C C24 0.6183(3) 0.39617(15) 0.08596(14) 0.0542(6) Uani d . 1
H H24A 0.6056 0.3865 0.0282 0.065 Uiso calc R 1
H H24B 0.5276 0.3862 0.1038 0.065 Uiso calc R 1
C C25 0.7248(3) 0.33834(15) 0.12673(14) 0.0533(6) Uani d U 1
C C26 0.8671(3) 0.35274(18) 0.13351(17) 0.0670(7) Uani d U 1
H H26A 0.8993 0.4011 0.1142 0.080 Uiso calc R 1
C C27 0.9623(4) 0.2969(2) 0.1684(2) 0.0945(11) Uani d U 1
H H27A 1.0598 0.3064 0.1718 0.113 Uiso calc R 1
C C28 0.9154(5) 0.2271(2) 0.1983(2) 0.1035(13) Uani d U 1
H H28A 0.9808 0.1893 0.2235 0.124 Uiso calc R 1
C C29 0.7769(5) 0.2127(2) 0.19186(19) 0.0909(11) Uani d U 1
H H29A 0.7451 0.1645 0.2120 0.109 Uiso calc R 1
C C30 0.6814(4) 0.26767(17) 0.15608(17) 0.0722(8) Uani d U 1
H H30A 0.5842 0.2567 0.1516 0.087 Uiso calc R 1
C C31 0.6608(3) 0.61511(17) 0.29255(14) 0.0560(6) Uani d . 1
C C32 0.8588(2) 0.51820(15) 0.25146(13) 0.0490(5) Uani d . 1

loop_
_atom_site_aniso_label
_atom_site_aniso_U_11
_atom_site_aniso_U_22
_atom_site_aniso_U_33
_atom_site_aniso_U_12
_atom_site_aniso_U_13
_atom_site_aniso_U_23
Ru1 0.03367(10) 0.04795(12) 0.03712(11) -0.00101(7) 0.00534(7) -0.00166(7)
O1 0.0984(16) 0.1024(18) 0.0723(13) -0.0069(13) 0.0236(12) -0.0440(13)
O2 0.0395(10) 0.1078(17) 0.0765(13) 0.0074(10) 0.0033(9) 0.0094(12)
N1 0.0520(12) 0.0533(12) 0.0433(10) -0.0021(9) 0.0112(9) 0.0027(8)
N2 0.0373(9) 0.0542(11) 0.0407(10) -0.0021(8) 0.0044(7) -0.0060(8)
C1 0.0550(16) 0.077(2) 0.083(2) 0.0204(14) -0.0055(14) -0.0101(15)
C2 0.0405(12) 0.0696(16) 0.0508(13) 0.0089(11) 0.0047(10) -0.0131(11)
C3 0.0383(11) 0.0556(14) 0.0460(12) 0.0013(10) 0.0063(9) -0.0079(10)
C4 0.0344(10) 0.0577(13) 0.0411(11) -0.0015(9) 0.0088(9) -0.0057(9)
C5 0.0401(12) 0.0606(15) 0.0518(13) -0.0072(11) 0.0129(10) -0.0032(11)
C6 0.0418(13) 0.0788(19) 0.0696(17) -0.0115(13) 0.0157(12) -0.0039(14)
C7 0.0327(11) 0.086(2) 0.0727(17) -0.0002(12) 0.0074(11) -0.0159(15)
C8 0.0537(14) 0.0619(16) 0.0539(14) -0.0130(12) 0.0171(11) 0.0017(11)
C9 0.0686(16) 0.0514(15) 0.0550(14) 0.0034(12) 0.0125(12) 0.0064(11)
C10 0.0706(16) 0.0516(14) 0.0500(14) 0.0111(12) 0.0148(12) 0.0112(10)
C11 0.098(2) 0.082(2) 0.0645(19) -0.0137(19) 0.0116(17) 0.0010(15)
C12 0.149(4) 0.088(3) 0.074(2) -0.018(2) 0.002(2) -0.0047(17)
C13 0.188(5) 0.085(3) 0.065(2) 0.025(3) 0.021(3) 0.0027(18)
C14 0.149(4) 0.157(4) 0.086(3) 0.048(3) 0.066(3) 0.041(3)
C15 0.084(2) 0.140(3) 0.074(2) 0.017(2) 0.0270(17) 0.031(2)
C16 0.083(2) 0.0567(19) 0.127(3) -0.0069(16) 0.025(2) 0.0144(17)
C17 0.0410(13) 0.0550(15) 0.089(2) 0.0005(11) 0.0065(12) 0.0140(13)
C18 0.0529(15) 0.079(2) 0.0744(19) -0.0042(14) 0.0070(13) 0.0331(15)
C19 0.0528(14) 0.086(2) 0.0499(14) -0.0070(14) 0.0045(11) 0.0145(13)
C20 0.0350(11) 0.0648(15) 0.0446(12) -0.0007(10) 0.0046(9) 0.0055(10)
C21 0.0281(9) 0.0520(13) 0.0477(12) 0.0016(9) 0.0036(8) 0.0043(9)
C22 0.0397(11) 0.0519(14) 0.0619(14) 0.0008(10) 0.0074(10) 0.0018(11)
C23 0.0430(12) 0.0691(16) 0.0391(12) -0.0019(11) 0.0058(9) -0.0036(10)
C24 0.0514(13) 0.0592(15) 0.0512(13) -0.0098(11) 0.0055(10) -0.0122(11)
C25 0.0662(15) 0.0485(13) 0.0455(13) -0.0071(11) 0.0095(11) -0.0112(10)
C26 0.0646(16) 0.0587(17) 0.0748(18) -0.0008(13) 0.0023(13) -0.0020(13)
C27 0.084(2) 0.076(2) 0.114(3) 0.0108(18) -0.0137(19) -0.0072(19)
C28 0.141(4) 0.061(2) 0.096(3) 0.021(2) -0.022(2) -0.0041(17)
C29 0.143(3) 0.0514(18) 0.073(2) -0.011(2) 0.001(2) -0.0029(14)
C30 0.095(2) 0.0563(17) 0.0665(17) -0.0171(15) 0.0172(15) -0.0121(13)
C31 0.0477(13) 0.0719(17) 0.0490(14) -0.0028(12) 0.0093(10) -0.0050(12)
C32 0.0418(12) 0.0614(15) 0.0446(12) -0.0001(10) 0.0089(10) 0.0025(10)

loop_
_atom_type_symbol
_atom_type_description
_atom_type_scat_dispersion_real
_atom_type_scat_dispersion_imag
_atom_type_scat_source
C C 0.0033 0.0016 'International Tables Vol C Tables 4.2.6.8 and 6.1.1.4'
H H 0.0000 0.0000 'International Tables Vol C Tables 4.2.6.8 and 6.1.1.4'
N N 0.0061 0.0033 'International Tables Vol C Tables 4.2.6.8 and 6.1.1.4'
O O 0.0106 0.0060 'International Tables Vol C Tables 4.2.6.8 and 6.1.1.4'
Ru Ru -1.2594 0.8363 'International Tables Vol C Tables 4.2.6.8 and 6.1.1.4'

loop_
_geom_angle_atom_site_label_1
_geom_angle_atom_site_label_2
_geom_angle_atom_site_label_3
_geom_angle
C31 Ru1 C32 91.14(11)
C31 Ru1 C21 91.82(11)
C32 Ru1 C21 92.11(9)
C31 Ru1 C4 87.82(10)
C32 Ru1 C4 175.66(9)
C21 Ru1 C4 92.13(8)
C31 Ru1 N2 168.09(10)
C32 Ru1 N2 96.14(8)
C21 Ru1 N2 78.54(8)
C4 Ru1 N2 85.58(8)
C31 Ru1 N1 98.03(10)
C32 Ru1 N1 97.92(9)
C21 Ru1 N1 165.76(8)
C4 Ru1 N1 78.06(8)
N2 Ru1 N1 90.31(7)
C8 N1 C9 118.8(2)
C8 N1 Ru1 113.26(16)
C9 N1 Ru1 127.94(16)
C23 N2 C24 119.02(19)
C23 N2 Ru1 113.68(16)
C24 N2 Ru1 127.22(14)
C2 C1 H1A 109.5
C2 C1 H1B 109.5
H1A C1 H1B 109.5
C2 C1 H1C 109.5
H1A C1 H1C 109.5
H1B C1 H1C 109.5
C7 C2 C3 118.9(2)
C7 C2 C1 120.8(2)
C3 C2 C1 120.2(2)
C4 C3 C2 122.6(2)
C4 C3 H3A 118.7
C2 C3 H3A 118.7
C3 C4 C5 116.5(2)
C3 C4 Ru1 130.81(17)
C5 C4 Ru1 112.71(17)
C6 C5 C4 121.9(2)
C6 C5 C8 122.4(2)
C4 C5 C8 115.7(2)
C7 C6 C5 119.4(3)
C7 C6 H6A 120.3
C5 C6 H6A 120.3
C6 C7 C2 120.7(2)
C6 C7 H7A 119.6
C2 C7 H7A 119.6
N1 C8 C5 119.8(2)
N1 C8 H8A 120.1
C5 C8 H8A 120.1
N1 C9 C10 112.2(2)
N1 C9 H9A 109.2
C10 C9 H9A 109.2
N1 C9 H9B 109.2
C10 C9 H9B 109.2
H9A C9 H9B 107.9
C11 C10 C15 118.9(3)
C11 C10 C9 121.6(3)
C15 C10 C9 119.4(3)
C10 C11 C12 121.5(4)
C10 C11 H11A 119.2
C12 C11 H11A 119.2
C13 C12 C11 119.9(4)
C13 C12 H12A 120.0
C11 C12 H12A 120.0
C12 C13 C14 121.3(4)
C12 C13 H13A 119.3
C14 C13 H13A 119.3
C13 C14 C15 119.8(4)
C13 C14 H14A 120.1
C15 C14 H14A 120.1
C10 C15 C14 118.4(4)
C10 C15 H15A 120.8
C14 C15 H15A 120.8
C17 C16 H16A 109.5
C17 C16 H16B 109.5
H16A C16 H16B 109.5
C17 C16 H16C 109.5
H16A C16 H16C 109.5
H16B C16 H16C 109.5
C18 C17 C22 119.2(3)
C18 C17 C16 120.2(3)
C22 C17 C16 120.6(3)
C19 C18 C17 120.3(2)
C19 C18 H18A 119.8
C17 C18 H18A 119.8
C18 C19 C20 120.0(3)
C18 C19 H19A 120.0
C20 C19 H19A 120.0
C19 C20 C21 121.9(2)
C19 C20 C23 122.3(2)
C21 C20 C23 115.8(2)
C22 C21 C20 115.7(2)
C22 C21 Ru1 131.09(17)
C20 C21 Ru1 113.18(17)
C21 C22 C17 123.0(2)
C21 C22 H22A 118.5
C17 C22 H22A 118.5
N2 C23 C20 118.7(2)
N2 C23 H23A 120.7
C20 C23 H23A 120.7
N2 C24 C25 113.28(19)
N2 C24 H24A 108.9
C25 C24 H24A 108.9
N2 C24 H24B 108.9
C25 C24 H24B 108.9
H24A C24 H24B 107.7
C30 C25 C26 118.4(3)
C30 C25 C24 119.9(3)
C26 C25 C24 121.7(2)
C27 C26 C25 120.2(3)
C27 C26 H26A 119.9
C25 C26 H26A 119.9
C26 C27 C28 120.0(4)
C26 C27 H27A 120.0
C28 C27 H27A 120.0
C29 C28 C27 120.1(3)
C29 C28 H28A 120.0
C27 C28 H28A 120.0
C28 C29 C30 120.2(3)
C28 C29 H29A 119.9
C30 C29 H29A 119.9
C29 C30 C25 121.1(3)
C29 C30 H30A 119.5
C25 C30 H30A 119.5
O1 C31 Ru1 175.5(3)
O2 C32 Ru1 174.6(2)

loop_
_geom_bond_atom_site_label_1
_geom_bond_atom_site_label_2
_geom_bond_distance
Ru1 C31 1.850(3)
Ru1 C32 1.921(2)
Ru1 C21 2.066(2)
Ru1 C4 2.110(2)
Ru1 N2 2.1583(18)
Ru1 N1 2.1763(19)
O1 C31 1.146(3)
O2 C32 1.142(3)
N1 C8 1.280(3)
N1 C9 1.485(3)
N2 C23 1.284(3)
N2 C24 1.464(3)
C1 C2 1.502(4)
C1 H1A 0.9800
C1 H1B 0.9800
C1 H1C 0.9800
C2 C7 1.385(4)
C2 C3 1.403(3)
C3 C4 1.391(3)
C3 H3A 0.9500
C4 C5 1.412(3)
C5 C6 1.396(3)
C5 C8 1.446(4)
C6 C7 1.384(4)
C6 H6A 0.9500
C7 H7A 0.9500
C8 H8A 0.9500
C9 C10 1.501(4)
C9 H9A 0.9900
C9 H9B 0.9900
C10 C11 1.362(4)
C10 C15 1.373(4)
C11 C12 1.381(5)
C11 H11A 0.9500
C12 C13 1.319(6)
C12 H12A 0.9500
C13 C14 1.351(7)
C13 H13A 0.9500
C14 C15 1.427(6)
C14 H14A 0.9500
C15 H15A 0.9500
C16 C17 1.504(4)
C16 H16A 0.9800
C16 H16B 0.9800
C16 H16C 0.9800
C17 C18 1.392(4)
C17 C22 1.395(4)
C18 C19 1.368(4)
C18 H18A 0.9500
C19 C20 1.400(3)
C19 H19A 0.9500
C20 C21 1.418(3)
C20 C23 1.437(3)
C21 C22 1.392(3)
C22 H22A 0.9500
C23 H23A 0.9500
C24 C25 1.506(4)
C24 H24A 0.9900
C24 H24B 0.9900
C25 C30 1.382(4)
C25 C26 1.385(4)
C26 C27 1.384(4)
C26 H26A 0.9500
C27 C28 1.386(5)
C27 H27A 0.9500
C28 C29 1.350(5)
C28 H28A 0.9500
C29 C30 1.381(5)
C29 H29A 0.9500
C30 H30A 0.9500
